data_4088879
loop_
_publ_author_name
'Brunner, Tobias S.'
'Benndorf, Paul'
'Gamer, Michael T.'
'Kn\"ofel, Nicolai'
'Gugau, Katharina'
'Roesky, Peter W.'

_publ_contact_author
;
      Prof. Dr. Peter W. Roesky
      Karlsruher Institut fuer Technologie (KIT), CS
      Institut fuer Anorganische Chemie (AOC)
      Lehrstuhl fuer Anorganische Funktionsmaterialien
      Engesserstr. 15, Geb. 30.45
      76131 Karlsruhe 
      Bundesrepublik Deutschland
;
_publ_section_title
;
 Enantiopure Amidinate Complexes of the Rare-Earth Elements
;
_journal_issue 20
_journal_name_full Organometallics
_journal_page_first 3474
_journal_paper_doi 10.1021/acs.organomet.6b00523
_journal_volume 35
_journal_year 2016
_chemical_absolute_configuration rmad
_chemical_formula_moiety 'C84 H108 Cl2 Lu2 N8, 2(C7 H8)'
_chemical_formula_sum 'C98 H124 Cl2 Lu2 N8'
_chemical_formula_weight 1834.88
_space_group_crystal_system triclinic
_space_group_IT_number 1
_space_group_name_Hall 'P 1'
_space_group_name_H-M_alt 'P 1'
_atom_sites_solution_hydrogens geom
_audit_creation_date 2016-06-07
_audit_creation_method
;
Olex2 1.2
(compiled 2016.02.19 svn.r3266 for OlexSys, GUI svn.r5155)
;
_cell_angle_alpha 93.3340(10)
_cell_angle_beta 106.5800(10)
_cell_angle_gamma 107.3700(10)
_cell_formula_units_Z 1
_cell_length_a 10.9769(2)
_cell_length_b 14.6162(2)
_cell_length_c 15.5983(3)
_cell_measurement_reflns_used 107928
_cell_measurement_temperature 200
_cell_measurement_theta_max 27.31
_cell_measurement_theta_min 1.38
_cell_volume 2260.88(7)
_computing_cell_refinement 'STOE X-AREA, PLATON (A.L.Spek, 2009)'
_computing_data_collection 'STOE X-AREA'
_computing_data_reduction 'STOE X-RED & LANA, PLATON (A.L.Spek, 2009)'
_computing_molecular_graphics 'Diamond 2/3, Olex2 (Dolomanov et al., 2009)'
_computing_publication_material 'MS Word, Olex2 (Dolomanov et al., 2009)'
_computing_structure_refinement 'SHELXL-2014/7 (Sheldrick, 2015)'
_computing_structure_solution 'SHELXS-2014/7 (Sheldrick, 2015)'
_diffrn_ambient_temperature 200
_diffrn_detector 'image plate (34cm diameter)'
_diffrn_detector_area_resol_mean 6.67
_diffrn_detector_type 'STOE image plate'
_diffrn_measured_fraction_theta_full 0.999
_diffrn_measured_fraction_theta_max 0.992
_diffrn_measurement_device 'two-circle goniometer'
_diffrn_measurement_device_type 'STOE IPDS 2'
_diffrn_measurement_method '\w scans'
_diffrn_radiation_collimation '0.5mm monocapillary'
_diffrn_radiation_monochromator 'plane graphite'
_diffrn_radiation_type MoK\a
_diffrn_radiation_wavelength 0.71073
_diffrn_reflns_av_R_equivalents 0.0183
_diffrn_reflns_av_unetI/netI 0.0140
_diffrn_reflns_Laue_measured_fraction_full 0.999
_diffrn_reflns_Laue_measured_fraction_max 0.992
_diffrn_reflns_limit_h_max 13
_diffrn_reflns_limit_h_min -12
_diffrn_reflns_limit_k_max 18
_diffrn_reflns_limit_k_min -18
_diffrn_reflns_limit_l_max 19
_diffrn_reflns_limit_l_min -19
_diffrn_reflns_number 58940
_diffrn_reflns_point_group_measured_fraction_full 0.963
_diffrn_reflns_point_group_measured_fraction_max 0.952
_diffrn_reflns_theta_full 25.242
_diffrn_reflns_theta_max 26.096
_diffrn_reflns_theta_min 1.379
_diffrn_source 'sealed tube, 12x0.4mm long-fine focus'
_exptl_absorpt_coefficient_mu 2.279
_exptl_absorpt_correction_T_max 0.8607
_exptl_absorpt_correction_T_min 0.6362
_exptl_absorpt_correction_type integration
_exptl_absorpt_process_details 'STOE X-RED & X-SHAPE'
_exptl_crystal_colour colourless
_exptl_crystal_colour_primary colourless
_exptl_crystal_density_diffrn 1.348
_exptl_crystal_description prism
_exptl_crystal_F_000 944
_exptl_crystal_size_max 0.227
_exptl_crystal_size_mid 0.158
_exptl_crystal_size_min 0.071
_refine_diff_density_max 0.590
_refine_diff_density_min -0.336
_refine_diff_density_rms 0.051
_refine_ls_abs_structure_details
;
 Classical Flack method preferred over Parsons because s.u. lower.
;
_refine_ls_abs_structure_Flack -0.012(6)
_refine_ls_extinction_method none
_refine_ls_goodness_of_fit_ref 1.030
_refine_ls_hydrogen_treatment constr
_refine_ls_matrix_type full
_refine_ls_number_parameters 1013
_refine_ls_number_reflns 17115
_refine_ls_number_restraints 48
_refine_ls_restrained_S_all 1.032
_refine_ls_R_factor_all 0.0249
_refine_ls_R_factor_gt 0.0235
_refine_ls_shift/su_max 0.001
_refine_ls_shift/su_mean 0.000
_refine_ls_structure_factor_coef Fsqd
_refine_ls_weighting_details 'w=1/[\s^2^(Fo^2^)+(0.0516P)^2^] where P=(Fo^2^+2Fc^2^)/3'
_refine_ls_weighting_scheme calc
_refine_ls_wR_factor_gt 0.0600
_refine_ls_wR_factor_ref 0.0607
_reflns_Friedel_coverage 0.920
_reflns_Friedel_fraction_full 0.927
_reflns_Friedel_fraction_max 0.913
_reflns_number_gt 16380
_reflns_number_total 17115
_reflns_threshold_expression 'I > 2\s(I)'
_cod_data_source_file om6b00523_si_002.cif
_cod_data_source_block 5
_cod_database_code 4088879
_shelx_space_group_comment
;
The symmetry employed for this shelxl refinement is uniquely defined
by the following loop, which should always be used as a source of
symmetry information in preference to the above space-group names.
They are only intended as comments.
;
_olex2_refinement_description
;
1. Fixed Uiso
 At 1.2 times of:
  All C(H) groups
 At 1.5 times of:
  All C(H,H,H) groups
2. Rigid body (RIGU) restrains
 C85, C86, C87, C88, C89, C90, C91
 with sigma for 1-2 distances of 0.002 and sigma for 1-3 distances of 0.002
3.a Ternary CH refined with riding coordinates:
 C6(H6), C14(H14), C27(H27), C35(H35), C48(H48), C56(H56), C69(H69), C77(H77)
3.b Aromatic/amide H refined with riding coordinates:
 C9(H9), C10(H10), C11(H11), C12(H12), C13(H13), C17(H17), C18(H18), C19(H19),
 C20(H20), C21(H21), C30(H30), C31(H31), C32(H32), C33(H33), C34(H34), C38(H38),
  C39(H39), C40(H40), C41(H41), C42(H42), C51(H51), C52(H52), C53(H53),
 C54(H54), C55(H55), C59(H59), C60(H60), C61(H61), C62(H62), C63(H63), C72(H72),
  C73(H73), C74(H74), C75(H75), C76(H76), C80(H80), C81(H81), C82(H82),
 C83(H83), C84(H84), C87(HC), C88(HD), C89(HE), C90(HF), C91(HG), C94(HK),
 C95(HL), C96(HM), C97(HN), C98(HO)
3.c Idealised Me refined as rotating group:
 C3(H3A,H3B,H3C), C4(H4A,H4B,H4C), C5(H5A,H5B,H5C), C7(H7A,H7B,H7C), C15(H15A,
 H15B,H15C), C24(H24A,H24B,H24C), C25(H25A,H25B,H25C), C26(H26A,H26B,H26C),
 C28(H28A,H28B,H28C), C36(H36A,H36B,H36C), C45(H45A,H45B,H45C), C46(H46A,H46B,
 H46C), C47(H47A,H47B,H47C), C49(H49A,H49B,H49C), C57(H57A,H57B,H57C), C66(H66A,
 H66B,H66C), C67(H67A,H67B,H67C), C68(H68A,H68B,H68C), C70(H70A,H70B,H70C),
 C78(H78A,H78B,H78C), C85(H,HA,HB), C92(HH,HI,HJ)
;
_shelx_shelxl_version_number 2014/7
_olex2_submission_special_instructions 'No special instructions were received'

loop_
_space_group_symop_operation_xyz
'x, y, z'

loop_
_atom_site_label
_atom_site_type_symbol
_atom_site_fract_x
_atom_site_fract_y
_atom_site_fract_z
_atom_site_U_iso_or_equiv
_atom_site_adp_type
_atom_site_occupancy
_atom_site_site_symmetry_order
_atom_site_calc_flag
_atom_site_refinement_flags_posn
_atom_site_refinement_flags_adp
Lu1 Lu 0.09292(2) 0.46885(2) 0.13123(2) 0.03082(7) Uani 1 1 d . .
Lu2 Lu -0.09227(2) 0.53179(2) -0.13083(2) 0.02953(7) Uani 1 1 d . .
Cl1 Cl -0.1387(2) 0.48607(15) 0.02569(13) 0.0381(4) Uani 1 1 d . .
Cl2 Cl 0.1356(2) 0.50774(14) -0.02814(13) 0.0372(4) Uani 1 1 d . .
N1 N 0.1394(5) 0.6003(3) 0.2382(3) 0.0381(9) Uani 1 1 d . .
N2 N 0.0203(6) 0.4549(4) 0.2560(4) 0.0374(12) Uani 1 1 d . .
N3 N 0.2955(5) 0.4396(4) 0.1787(4) 0.0356(11) Uani 1 1 d . .
N4 N 0.1066(4) 0.3153(3) 0.1178(3) 0.0350(8) Uani 1 1 d . .
N5 N -0.3128(6) 0.5251(4) -0.1920(4) 0.0368(12) Uani 1 1 d . .
N6 N -0.2573(4) 0.3955(3) -0.2187(3) 0.0331(8) Uani 1 1 d . .
N7 N 0.0051(5) 0.5781(3) -0.2409(4) 0.0325(11) Uani 1 1 d . .
N8 N 0.0159(4) 0.6918(3) -0.1368(3) 0.0344(8) Uani 1 1 d . .
C1 C 0.0802(5) 0.5504(4) 0.2934(3) 0.0376(10) Uani 1 1 d . .
C2 C 0.0823(8) 0.5899(5) 0.3887(4) 0.0499(15) Uani 1 1 d . .
C3 C -0.0568(9) 0.5936(5) 0.3862(5) 0.0609(17) Uani 1 1 d . .
H3A H -0.0548 0.6150 0.4474 0.091 Uiso 1 1 calc GR .
H3B H -0.1239 0.5289 0.3631 0.091 Uiso 1 1 calc GR .
H3C H -0.0807 0.6393 0.3464 0.091 Uiso 1 1 calc GR .
C4 C 0.1298(8) 0.5245(5) 0.4571(4) 0.0605(17) Uani 1 1 d . .
H4A H 0.2103 0.5139 0.4493 0.091 Uiso 1 1 calc GR .
H4B H 0.0580 0.4620 0.4460 0.091 Uiso 1 1 calc GR .
H4C H 0.1511 0.5566 0.5190 0.091 Uiso 1 1 calc GR .
C5 C 0.1836(8) 0.6927(5) 0.4302(4) 0.0626(18) Uani 1 1 d . .
H5A H 0.2736 0.6947 0.4301 0.094 Uiso 1 1 calc GR .
H5B H 0.1852 0.7085 0.4925 0.094 Uiso 1 1 calc GR .
H5C H 0.1560 0.7401 0.3941 0.094 Uiso 1 1 calc GR .
C6 C 0.1998(7) 0.7054(4) 0.2464(4) 0.0418(12) Uani 1 1 d . .
H6 H 0.2679 0.7306 0.3079 0.050 Uiso 1 1 calc R .
C7 C 0.2722(7) 0.7224(4) 0.1750(4) 0.0511(14) Uani 1 1 d . .
H7A H 0.3459 0.6952 0.1896 0.077 Uiso 1 1 calc GR .
H7B H 0.3087 0.7922 0.1746 0.077 Uiso 1 1 calc GR .
H7C H 0.2083 0.6906 0.1151 0.077 Uiso 1 1 calc GR .
C8 C 0.0991(7) 0.7596(4) 0.2326(4) 0.0460(13) Uani 1 1 d . .
C9 C -0.0393(7) 0.7139(4) 0.1967(4) 0.0504(13) Uani 1 1 d . .
H9 H -0.0747 0.6452 0.1815 0.060 Uiso 1 1 calc R .
C10 C -0.1269(8) 0.7682(5) 0.1827(5) 0.0642(17) Uani 1 1 d . .
H10 H -0.2212 0.7361 0.1578 0.077 Uiso 1 1 calc R .
C11 C -0.0772(10) 0.8674(6) 0.2046(6) 0.076(2) Uani 1 1 d . .
H11 H -0.1372 0.9038 0.1954 0.091 Uiso 1 1 calc R .
C12 C 0.0597(10) 0.9143(5) 0.2401(6) 0.074(2) Uani 1 1 d . .
H12 H 0.0942 0.9831 0.2546 0.089 Uiso 1 1 calc R .
C13 C 0.1462(8) 0.8613(4) 0.2545(5) 0.0628(17) Uani 1 1 d . .
H13 H 0.2403 0.8942 0.2800 0.075 Uiso 1 1 calc R .
C14 C -0.0837(6) 0.3875(4) 0.2839(4) 0.0434(11) Uani 1 1 d . .
H14 H -0.0797 0.4187 0.3439 0.052 Uiso 1 1 calc R .
C15 C -0.2226(6) 0.3749(5) 0.2187(4) 0.0566(15) Uani 1 1 d . .
H15A H -0.2351 0.4384 0.2153 0.085 Uiso 1 1 calc GR .
H15B H -0.2917 0.3326 0.2403 0.085 Uiso 1 1 calc GR .
H15C H -0.2304 0.3455 0.1584 0.085 Uiso 1 1 calc GR .
C16 C -0.0543(7) 0.2921(5) 0.2993(4) 0.0464(13) Uani 1 1 d . .
C17 C 0.0753(8) 0.2943(5) 0.3412(5) 0.0613(16) Uani 1 1 d . .
H17 H 0.1477 0.3531 0.3506 0.074 Uiso 1 1 calc R .
C18 C 0.1023(11) 0.2117(7) 0.3700(6) 0.082(2) Uani 1 1 d . .
H18 H 0.1923 0.2157 0.4009 0.098 Uiso 1 1 calc R .
C19 C 0.0014(14) 0.1256(6) 0.3544(7) 0.092(3) Uani 1 1 d . .
H19 H 0.0198 0.0694 0.3740 0.110 Uiso 1 1 calc R .
C20 C -0.1277(15) 0.1219(6) 0.3096(9) 0.102(4) Uani 1 1 d . .
H20 H -0.1988 0.0618 0.2969 0.122 Uiso 1 1 calc R .
C21 C -0.1572(9) 0.2041(5) 0.2823(6) 0.070(2) Uani 1 1 d . .
H21 H -0.2476 0.1999 0.2522 0.084 Uiso 1 1 calc R .
C22 C 0.2398(5) 0.3415(4) 0.1586(3) 0.0359(10) Uani 1 1 d . .
C23 C 0.3248(7) 0.2733(5) 0.1860(4) 0.0486(14) Uani 1 1 d . .
C24 C 0.2411(7) 0.1658(4) 0.1831(5) 0.0609(17) Uani 1 1 d . .
H24A H 0.3020 0.1299 0.2082 0.091 Uiso 1 1 calc GR .
H24B H 0.1881 0.1364 0.1203 0.091 Uiso 1 1 calc GR .
H24C H 0.1804 0.1634 0.2190 0.091 Uiso 1 1 calc GR .
C25 C 0.4097(8) 0.2702(6) 0.1232(5) 0.0555(19) Uani 1 1 d . .
H25A H 0.4639 0.3364 0.1214 0.083 Uiso 1 1 calc GR .
H25B H 0.3500 0.2394 0.0620 0.083 Uiso 1 1 calc GR .
H25C H 0.4694 0.2327 0.1461 0.083 Uiso 1 1 calc GR .
C26 C 0.4150(7) 0.3079(5) 0.2868(4) 0.0575(15) Uani 1 1 d . .
H26A H 0.3586 0.3117 0.3247 0.086 Uiso 1 1 calc GR .
H26B H 0.4811 0.3721 0.2927 0.086 Uiso 1 1 calc GR .
H26C H 0.4621 0.2617 0.3065 0.086 Uiso 1 1 calc GR .
C27 C 0.4389(6) 0.4924(4) 0.2012(4) 0.0444(11) Uani 1 1 d . .
H27 H 0.4861 0.4431 0.2055 0.053 Uiso 1 1 calc R .
C28 C 0.4639(6) 0.5465(6) 0.1234(5) 0.0639(18) Uani 1 1 d . .
H28A H 0.4211 0.5014 0.0661 0.096 Uiso 1 1 calc GR .
H28B H 0.5610 0.5736 0.1337 0.096 Uiso 1 1 calc GR .
H28C H 0.4255 0.5993 0.1205 0.096 Uiso 1 1 calc GR .
C29 C 0.4973(6) 0.5592(4) 0.2937(4) 0.0444(12) Uani 1 1 d . .
C30 C 0.4294(7) 0.5511(5) 0.3563(4) 0.0539(14) Uani 1 1 d . .
H30 H 0.3398 0.5075 0.3403 0.065 Uiso 1 1 calc R .
C31 C 0.4898(8) 0.6057(5) 0.4426(4) 0.0600(16) Uani 1 1 d . .
H31 H 0.4406 0.5992 0.4843 0.072 Uiso 1 1 calc R .
C32 C 0.6183(8) 0.6683(6) 0.4680(5) 0.074(2) Uani 1 1 d . .
H32 H 0.6595 0.7052 0.5271 0.089 Uiso 1 1 calc R .
C33 C 0.6864(9) 0.6769(7) 0.4066(7) 0.100(3) Uani 1 1 d . .
H33 H 0.7760 0.7206 0.4231 0.119 Uiso 1 1 calc R .
C34 C 0.6268(8) 0.6230(6) 0.3205(7) 0.081(2) Uani 1 1 d . .
H34 H 0.6766 0.6302 0.2791 0.097 Uiso 1 1 calc R .
C35 C 0.0122(6) 0.2192(4) 0.0725(4) 0.0376(11) Uani 1 1 d . .
H35 H 0.0157 0.1728 0.1171 0.045 Uiso 1 1 calc R .
C36 C -0.1277(6) 0.2268(5) 0.0423(4) 0.0477(12) Uani 1 1 d . .
H36A H -0.1512 0.2449 0.0954 0.071 Uiso 1 1 calc GR .
H36B H -0.1926 0.1640 0.0091 0.071 Uiso 1 1 calc GR .
H36C H -0.1301 0.2763 0.0027 0.071 Uiso 1 1 calc GR .
C37 C 0.0440(5) 0.1805(4) -0.0090(4) 0.0421(11) Uani 1 1 d . .
C38 C 0.1264(6) 0.2402(5) -0.0505(4) 0.0480(12) Uani 1 1 d . .
H38 H 0.1641 0.3079 -0.0287 0.058 Uiso 1 1 calc R .
C39 C 0.1542(8) 0.2020(6) -0.1236(5) 0.0674(19) Uani 1 1 d . .
H39 H 0.2116 0.2435 -0.1510 0.081 Uiso 1 1 calc R .
C40 C 0.0975(10) 0.1024(7) -0.1570(6) 0.081(3) Uani 1 1 d . .
H40 H 0.1181 0.0757 -0.2059 0.097 Uiso 1 1 calc R .
C41 C 0.0126(10) 0.0440(6) -0.1185(5) 0.078(2) Uani 1 1 d . .
H41 H -0.0289 -0.0231 -0.1425 0.093 Uiso 1 1 calc R .
C42 C -0.0141(8) 0.0822(5) -0.0438(5) 0.0618(17) Uani 1 1 d . .
H42 H -0.0723 0.0406 -0.0170 0.074 Uiso 1 1 calc R .
C43 C -0.3560(5) 0.4347(3) -0.2390(3) 0.0345(9) Uani 1 1 d . .
C44 C -0.4993(6) 0.3891(5) -0.3109(4) 0.0454(12) Uani 1 1 d . .
C45 C -0.5165(6) 0.3004(5) -0.3770(4) 0.0537(14) Uani 1 1 d . .
H45A H -0.4437 0.3160 -0.4039 0.081 Uiso 1 1 calc GR .
H45B H -0.6034 0.2832 -0.4250 0.081 Uiso 1 1 calc GR .
H45C H -0.5134 0.2455 -0.3442 0.081 Uiso 1 1 calc GR .
C46 C -0.6068(6) 0.3547(5) -0.2631(5) 0.0529(14) Uani 1 1 d . .
H46A H -0.5906 0.3024 -0.2298 0.079 Uiso 1 1 calc GR .
H46B H -0.6965 0.3308 -0.3084 0.079 Uiso 1 1 calc GR .
H46C H -0.6013 0.4092 -0.2208 0.079 Uiso 1 1 calc GR .
C47 C -0.5268(7) 0.4651(5) -0.3726(4) 0.0548(14) Uani 1 1 d . .
H47A H -0.5233 0.5230 -0.3357 0.082 Uiso 1 1 calc GR .
H47B H -0.6161 0.4372 -0.4180 0.082 Uiso 1 1 calc GR .
H47C H -0.4583 0.4830 -0.4031 0.082 Uiso 1 1 calc GR .
C48 C -0.4033(6) 0.5761(4) -0.1744(4) 0.0436(11) Uani 1 1 d . .
H48 H -0.4957 0.5410 -0.2171 0.052 Uiso 1 1 calc R .
C49 C -0.4088(8) 0.5678(6) -0.0781(5) 0.0626(17) Uani 1 1 d . .
H49A H -0.4292 0.4997 -0.0693 0.094 Uiso 1 1 calc GR .
H49B H -0.4791 0.5919 -0.0690 0.094 Uiso 1 1 calc GR .
H49C H -0.3216 0.6064 -0.0344 0.094 Uiso 1 1 calc GR .
C50 C -0.3633(6) 0.6807(5) -0.1929(4) 0.0442(13) Uani 1 1 d . .
C51 C -0.2987(6) 0.7083(4) -0.2557(4) 0.0487(12) Uani 1 1 d . .
H51 H -0.2729 0.6623 -0.2855 0.058 Uiso 1 1 calc R .
C52 C -0.2703(8) 0.8026(5) -0.2764(6) 0.0641(17) Uani 1 1 d . .
H52 H -0.2262 0.8208 -0.3201 0.077 Uiso 1 1 calc R .
C53 C -0.3082(9) 0.8695(5) -0.2315(6) 0.071(2) Uani 1 1 d . .
H53 H -0.2895 0.9340 -0.2444 0.086 Uiso 1 1 calc R .
C54 C -0.3722(10) 0.8423(6) -0.1690(7) 0.081(2) Uani 1 1 d . .
H54 H -0.3972 0.8884 -0.1387 0.097 Uiso 1 1 calc R .
C55 C -0.4009(10) 0.7488(6) -0.1493(6) 0.062(2) Uani 1 1 d . .
H55 H -0.4462 0.7308 -0.1062 0.075 Uiso 1 1 calc R .
C56 C -0.2645(6) 0.2950(3) -0.2449(3) 0.0344(10) Uani 1 1 d . .
H56 H -0.2954 0.2791 -0.3124 0.041 Uiso 1 1 calc R .
C57 C -0.1236(6) 0.2902(4) -0.2075(4) 0.0418(11) Uani 1 1 d . .
H57A H -0.0638 0.3342 -0.2346 0.063 Uiso 1 1 calc GR .
H57B H -0.1251 0.2237 -0.2221 0.063 Uiso 1 1 calc GR .
H57C H -0.0908 0.3096 -0.1416 0.063 Uiso 1 1 calc GR .
C58 C -0.3595(5) 0.2202(4) -0.2074(4) 0.0408(11) Uani 1 1 d . .
C59 C -0.4086(7) 0.1236(4) -0.2489(5) 0.0570(15) Uani 1 1 d . .
H59 H -0.3832 0.1058 -0.2991 0.068 Uiso 1 1 calc R .
C60 C -0.4939(8) 0.0535(5) -0.2177(7) 0.076(2) Uani 1 1 d . .
H60 H -0.5280 -0.0119 -0.2471 0.091 Uiso 1 1 calc R .
C61 C -0.5297(8) 0.0785(6) -0.1434(6) 0.077(2) Uani 1 1 d . .
H61 H -0.5884 0.0305 -0.1218 0.093 Uiso 1 1 calc R .
C62 C -0.4800(7) 0.1728(6) -0.1017(5) 0.0640(17) Uani 1 1 d . .
H62 H -0.5034 0.1900 -0.0504 0.077 Uiso 1 1 calc R .
C63 C -0.3953(6) 0.2439(4) -0.1334(4) 0.0466(12) Uani 1 1 d . .
H63 H -0.3619 0.3093 -0.1039 0.056 Uiso 1 1 calc R .
C64 C 0.0435(5) 0.6746(3) -0.2131(3) 0.0323(9) Uani 1 1 d . .
C65 C 0.1020(6) 0.7515(4) -0.2697(4) 0.0392(11) Uani 1 1 d . .
C66 C 0.1081(7) 0.8562(4) -0.2412(4) 0.0509(14) Uani 1 1 d . .
H66A H 0.1741 0.8822 -0.1808 0.076 Uiso 1 1 calc GR .
H66B H 0.0193 0.8560 -0.2400 0.076 Uiso 1 1 calc GR .
H66C H 0.1349 0.8970 -0.2848 0.076 Uiso 1 1 calc GR .
C67 C 0.2475(6) 0.7579(4) -0.2646(4) 0.0505(13) Uani 1 1 d . .
H67A H 0.2783 0.8026 -0.3043 0.076 Uiso 1 1 calc GR .
H67B H 0.2489 0.6934 -0.2842 0.076 Uiso 1 1 calc GR .
H67C H 0.3072 0.7817 -0.2021 0.076 Uiso 1 1 calc GR .
C68 C 0.0056(7) 0.7244(4) -0.3682(3) 0.0468(12) Uani 1 1 d . .
H68A H 0.0395 0.7724 -0.4045 0.070 Uiso 1 1 calc GR .
H68B H -0.0842 0.7236 -0.3688 0.070 Uiso 1 1 calc GR .
H68C H 0.0004 0.6600 -0.3939 0.070 Uiso 1 1 calc GR .
C69 C 0.0562(5) 0.5345(3) -0.3045(3) 0.0362(10) Uani 1 1 d . .
H69 H 0.0952 0.5874 -0.3366 0.043 Uiso 1 1 calc R .
C70 C 0.1718(6) 0.5017(4) -0.2516(4) 0.0475(12) Uani 1 1 d . .
H70A H 0.2372 0.5550 -0.2045 0.071 Uiso 1 1 calc GR .
H70B H 0.2160 0.4833 -0.2929 0.071 Uiso 1 1 calc GR .
H70C H 0.1364 0.4459 -0.2235 0.071 Uiso 1 1 calc GR .
C71 C -0.0573(6) 0.4549(4) -0.3778(4) 0.0390(12) Uani 1 1 d . .
C72 C -0.0356(8) 0.3734(4) -0.4111(4) 0.0511(14) Uani 1 1 d . .
H72 H 0.0453 0.3609 -0.3824 0.061 Uiso 1 1 calc R .
C73 C -0.1321(9) 0.3091(5) -0.4869(4) 0.065(2) Uani 1 1 d . .
H73 H -0.1169 0.2527 -0.5087 0.078 Uiso 1 1 calc R .
C74 C -0.2475(8) 0.3270(5) -0.5293(4) 0.067(2) Uani 1 1 d . .
H74 H -0.3112 0.2845 -0.5819 0.081 Uiso 1 1 calc R .
C75 C -0.2720(7) 0.4075(6) -0.4959(4) 0.0629(17) Uani 1 1 d . .
H75 H -0.3526 0.4202 -0.5251 0.075 Uiso 1 1 calc R .
C76 C -0.1769(6) 0.4696(4) -0.4187(4) 0.0490(12) Uani 1 1 d . .
H76 H -0.1954 0.5230 -0.3941 0.059 Uiso 1 1 calc R .
C77 C 0.0521(7) 0.7840(4) -0.0786(4) 0.0380(12) Uani 1 1 d . .
H77 H 0.0200 0.8302 -0.1166 0.046 Uiso 1 1 calc R .
C78 C -0.0241(6) 0.7643(5) -0.0096(4) 0.0486(13) Uani 1 1 d . .
H78A H -0.1212 0.7413 -0.0414 0.073 Uiso 1 1 calc GR .
H78B H -0.0001 0.8243 0.0322 0.073 Uiso 1 1 calc GR .
H78C H 0.0003 0.7147 0.0246 0.073 Uiso 1 1 calc GR .
C79 C 0.2027(6) 0.8306(4) -0.0302(3) 0.0416(11) Uani 1 1 d . .
C80 C 0.2943(6) 0.7816(4) -0.0265(4) 0.0463(12) Uani 1 1 d . .
H80 H 0.2638 0.7162 -0.0555 0.056 Uiso 1 1 calc R .
C81 C 0.4305(7) 0.8278(6) 0.0195(4) 0.0616(16) Uani 1 1 d . .
H81 H 0.4917 0.7931 0.0216 0.074 Uiso 1 1 calc R .
C82 C 0.4784(8) 0.9226(6) 0.0620(5) 0.072(2) Uani 1 1 d . .
H82 H 0.5718 0.9537 0.0925 0.087 Uiso 1 1 calc R .
C83 C 0.3865(9) 0.9724(5) 0.0594(5) 0.0683(19) Uani 1 1 d . .
H83 H 0.4175 1.0376 0.0889 0.082 Uiso 1 1 calc R .
C84 C 0.2514(8) 0.9269(4) 0.0141(4) 0.0577(15) Uani 1 1 d . .
H84 H 0.1901 0.9613 0.0128 0.069 Uiso 1 1 calc R .
C85 C 0.486(3) 0.8877(16) 0.5512(16) 0.202(9) Uani 1 1 d . U
H H 0.3950 0.8658 0.5562 0.302 Uiso 1 1 calc GR .
HA H 0.5497 0.9262 0.6087 0.302 Uiso 1 1 calc GR .
HB H 0.5112 0.8311 0.5370 0.302 Uiso 1 1 calc GR .
C86 C 0.4884(12) 0.9440(9) 0.4829(11) 0.112(3) Uani 1 1 d . U
C87 C 0.4767(13) 1.0310(9) 0.4726(12) 0.121(4) Uani 1 1 d . U
HC H 0.4561 1.0644 0.5177 0.146 Uiso 1 1 calc R .
C88 C 0.4924(15) 1.0718(13) 0.4034(14) 0.142(4) Uani 1 1 d . U
HD H 0.4821 1.1337 0.3979 0.170 Uiso 1 1 calc R .
C89 C 0.5234(13) 1.0259(12) 0.3389(13) 0.142(4) Uani 1 1 d . U
HE H 0.5325 1.0566 0.2880 0.170 Uiso 1 1 calc R .
C90 C 0.5425(13) 0.9371(12) 0.3430(13) 0.141(4) Uani 1 1 d . U
HF H 0.5679 0.9080 0.2979 0.169 Uiso 1 1 calc R .
C91 C 0.5227(11) 0.8920(10) 0.4165(11) 0.125(3) Uani 1 1 d . U
HG H 0.5314 0.8297 0.4228 0.150 Uiso 1 1 calc R .
C92 C -0.1359(12) 0.0648(9) -0.3994(8) 0.103(3) Uani 1 1 d . .
HH H -0.2158 0.0568 -0.4512 0.154 Uiso 1 1 calc GR .
HI H -0.0934 0.1335 -0.3728 0.154 Uiso 1 1 calc GR .
HJ H -0.1622 0.0270 -0.3539 0.154 Uiso 1 1 calc GR .
C93 C -0.0387(9) 0.0297(6) -0.4303(5) 0.072(2) Uani 1 1 d . .
C94 C 0.1010(11) 0.0775(7) -0.3986(6) 0.090(3) Uani 1 1 d . .
HK H 0.1367 0.1351 -0.3555 0.109 Uiso 1 1 calc R .
C95 C 0.1872(10) 0.0426(8) -0.4287(7) 0.096(3) Uani 1 1 d . .
HL H 0.2814 0.0757 -0.4052 0.115 Uiso 1 1 calc R .
C96 C 0.1388(10) -0.0395(7) -0.4923(7) 0.085(2) Uani 1 1 d . .
HM H 0.1989 -0.0629 -0.5132 0.102 Uiso 1 1 calc R .
C97 C 0.0036(9) -0.0869(6) -0.5252(6) 0.076(2) Uani 1 1 d . .
HN H -0.0311 -0.1431 -0.5701 0.091 Uiso 1 1 calc R .
C98 C -0.0835(9) -0.0536(6) -0.4933(6) 0.076(2) Uani 1 1 d . .
HO H -0.1771 -0.0891 -0.5155 0.091 Uiso 1 1 calc R .

loop_
_atom_site_aniso_label
_atom_site_aniso_U_11
_atom_site_aniso_U_22
_atom_site_aniso_U_33
_atom_site_aniso_U_23
_atom_site_aniso_U_13
_atom_site_aniso_U_12
Lu1 0.03463(15) 0.03187(13) 0.02526(13) 0.00489(10) 0.00937(11) 0.01002(11)
Lu2 0.03234(14) 0.03056(13) 0.02664(13) 0.00599(10) 0.01007(11) 0.01078(11)
Cl1 0.0365(10) 0.0498(10) 0.0313(9) 0.0107(7) 0.0127(8) 0.0160(8)
Cl2 0.0375(10) 0.0477(9) 0.0305(9) 0.0109(7) 0.0126(8) 0.0172(8)
N1 0.049(2) 0.0330(19) 0.0282(18) 0.0011(15) 0.0140(17) 0.0063(17)
N2 0.042(3) 0.038(3) 0.033(2) 0.007(2) 0.017(2) 0.009(2)
N3 0.034(2) 0.035(3) 0.034(2) 0.005(2) 0.0074(18) 0.010(2)
N4 0.036(2) 0.0313(18) 0.0340(19) 0.0034(15) 0.0072(16) 0.0105(16)
N5 0.040(3) 0.036(3) 0.038(2) 0.007(2) 0.014(2) 0.017(2)
N6 0.033(2) 0.0298(18) 0.0342(19) 0.0050(14) 0.0065(15) 0.0116(15)
N7 0.036(2) 0.034(3) 0.028(2) 0.0042(19) 0.0120(18) 0.010(2)
N8 0.044(2) 0.0300(18) 0.0294(18) 0.0043(15) 0.0139(16) 0.0108(16)
C1 0.044(3) 0.038(2) 0.030(2) 0.0059(18) 0.0146(19) 0.011(2)
C2 0.067(4) 0.049(4) 0.035(3) 0.009(3) 0.024(3) 0.014(3)
C3 0.085(5) 0.063(4) 0.050(3) 0.007(3) 0.040(4) 0.028(4)
C4 0.082(5) 0.059(4) 0.033(3) 0.012(2) 0.020(3) 0.010(3)
C5 0.093(5) 0.052(3) 0.034(3) 0.000(2) 0.023(3) 0.010(3)
C6 0.046(4) 0.038(3) 0.035(3) 0.002(2) 0.013(3) 0.005(3)
C7 0.059(4) 0.041(3) 0.051(3) 0.009(2) 0.027(3) 0.004(3)
C8 0.066(4) 0.035(2) 0.038(3) 0.002(2) 0.026(3) 0.009(2)
C9 0.067(4) 0.041(3) 0.047(3) 0.007(2) 0.031(3) 0.011(3)
C10 0.074(5) 0.065(4) 0.072(4) 0.015(3) 0.042(4) 0.030(3)
C11 0.107(7) 0.065(4) 0.089(6) 0.025(4) 0.059(5) 0.047(5)
C12 0.112(7) 0.038(3) 0.086(5) 0.009(3) 0.050(5) 0.025(4)
C13 0.085(5) 0.037(3) 0.064(4) 0.003(3) 0.031(3) 0.011(3)
C14 0.049(3) 0.045(3) 0.040(3) 0.010(2) 0.022(2) 0.012(2)
C15 0.046(3) 0.068(4) 0.057(3) 0.014(3) 0.025(3) 0.011(3)
C16 0.058(4) 0.045(3) 0.039(3) 0.009(2) 0.026(3) 0.011(3)
C17 0.078(5) 0.053(3) 0.059(4) 0.020(3) 0.027(3) 0.023(3)
C18 0.117(7) 0.085(6) 0.077(5) 0.040(4) 0.047(5) 0.062(6)
C19 0.159(11) 0.061(5) 0.099(7) 0.044(5) 0.081(7) 0.055(6)
C20 0.149(11) 0.037(4) 0.134(9) 0.019(4) 0.087(9) 0.010(5)
C21 0.078(5) 0.044(3) 0.083(5) 0.003(3) 0.036(4) 0.005(3)
C22 0.038(3) 0.041(2) 0.027(2) 0.0046(17) 0.0088(18) 0.013(2)
C23 0.044(3) 0.043(3) 0.048(3) 0.001(3) -0.002(3) 0.016(3)
C24 0.064(4) 0.045(3) 0.063(4) 0.010(3) -0.004(3) 0.025(3)
C25 0.047(4) 0.062(4) 0.055(4) -0.002(3) 0.006(3) 0.026(3)
C26 0.059(4) 0.059(3) 0.045(3) 0.009(3) -0.002(3) 0.024(3)
C27 0.037(3) 0.052(3) 0.040(3) 0.009(2) 0.009(2) 0.013(2)
C28 0.036(3) 0.091(5) 0.055(4) 0.025(3) 0.014(3) 0.007(3)
C29 0.038(3) 0.039(3) 0.050(3) 0.008(2) 0.006(2) 0.011(2)
C30 0.052(3) 0.054(3) 0.040(3) 0.010(2) 0.003(2) 0.006(3)
C31 0.068(4) 0.063(4) 0.041(3) 0.006(3) 0.006(3) 0.022(3)
C32 0.058(4) 0.072(4) 0.069(4) -0.027(4) -0.008(3) 0.022(3)
C33 0.055(5) 0.092(6) 0.111(7) -0.048(5) 0.017(5) -0.015(4)
C34 0.053(4) 0.077(5) 0.093(6) -0.025(5) 0.027(4) -0.003(4)
C35 0.037(3) 0.033(2) 0.037(3) 0.0037(19) 0.007(2) 0.009(2)
C36 0.035(3) 0.047(3) 0.055(3) -0.001(3) 0.013(3) 0.009(3)
C37 0.039(3) 0.042(3) 0.040(3) 0.000(2) 0.001(2) 0.019(2)
C38 0.051(3) 0.056(3) 0.040(3) 0.004(2) 0.010(2) 0.027(3)
C39 0.072(5) 0.098(5) 0.048(3) 0.008(3) 0.020(3) 0.050(4)
C40 0.102(7) 0.099(6) 0.054(4) -0.010(4) 0.010(4) 0.069(6)
C41 0.098(6) 0.059(4) 0.063(4) -0.018(3) -0.006(4) 0.043(4)
C42 0.066(4) 0.043(3) 0.062(4) -0.007(3) 0.000(3) 0.021(3)
C43 0.032(2) 0.037(2) 0.034(2) 0.0105(18) 0.0110(18) 0.0097(18)
C44 0.036(3) 0.047(3) 0.048(3) 0.017(3) 0.004(2) 0.015(2)
C45 0.046(3) 0.051(3) 0.049(3) 0.009(2) -0.005(2) 0.013(3)
C46 0.033(3) 0.051(3) 0.073(4) 0.024(3) 0.012(3) 0.014(2)
C47 0.050(3) 0.053(3) 0.050(3) 0.018(3) 0.000(3) 0.015(3)
C48 0.043(3) 0.047(3) 0.052(3) 0.014(2) 0.021(2) 0.024(2)
C49 0.077(5) 0.080(4) 0.064(4) 0.030(3) 0.043(3) 0.050(4)
C50 0.043(3) 0.044(3) 0.048(3) 0.003(3) 0.011(2) 0.021(3)
C51 0.054(3) 0.042(3) 0.053(3) 0.008(2) 0.016(3) 0.021(2)
C52 0.064(4) 0.055(4) 0.079(5) 0.024(3) 0.023(4) 0.025(3)
C53 0.074(5) 0.040(3) 0.102(6) 0.013(3) 0.024(4) 0.025(3)
C54 0.092(6) 0.054(4) 0.114(7) 0.007(4) 0.043(5) 0.040(4)
C55 0.072(5) 0.060(4) 0.071(5) 0.010(4) 0.032(4) 0.036(4)
C56 0.036(3) 0.031(2) 0.035(2) 0.0057(18) 0.009(2) 0.012(2)
C57 0.038(3) 0.042(3) 0.049(3) 0.005(2) 0.017(3) 0.016(2)
C58 0.033(3) 0.038(3) 0.049(3) 0.011(2) 0.010(2) 0.012(2)
C59 0.056(4) 0.038(3) 0.071(4) 0.007(3) 0.013(3) 0.013(3)
C60 0.066(5) 0.039(3) 0.107(6) 0.020(3) 0.015(4) 0.004(3)
C61 0.049(4) 0.070(5) 0.101(6) 0.045(4) 0.019(4) 0.002(3)
C62 0.050(4) 0.078(5) 0.070(4) 0.034(4) 0.025(3) 0.021(3)
C63 0.039(3) 0.051(3) 0.048(3) 0.014(2) 0.012(2) 0.012(2)
C64 0.034(2) 0.033(2) 0.030(2) 0.0049(17) 0.0091(17) 0.0114(18)
C65 0.044(3) 0.037(3) 0.032(3) 0.006(2) 0.012(2) 0.007(2)
C66 0.077(4) 0.037(3) 0.037(3) 0.011(2) 0.021(3) 0.012(3)
C67 0.047(3) 0.052(3) 0.048(3) 0.007(2) 0.023(2) 0.003(3)
C68 0.064(4) 0.046(3) 0.032(2) 0.013(2) 0.015(2) 0.019(3)
C69 0.042(3) 0.035(2) 0.033(2) 0.0027(18) 0.016(2) 0.011(2)
C70 0.045(3) 0.059(3) 0.046(3) 0.005(2) 0.018(2) 0.025(3)
C71 0.049(3) 0.038(3) 0.032(2) 0.006(2) 0.020(2) 0.011(3)
C72 0.071(4) 0.042(3) 0.044(3) 0.007(2) 0.026(3) 0.017(3)
C73 0.100(6) 0.041(3) 0.047(3) -0.006(2) 0.033(4) 0.008(3)
C74 0.077(5) 0.062(4) 0.039(3) -0.010(3) 0.017(3) -0.007(3)
C75 0.055(4) 0.074(4) 0.040(3) 0.003(3) 0.006(3) 0.002(3)
C76 0.048(3) 0.052(3) 0.041(3) 0.004(2) 0.015(2) 0.009(2)
C77 0.048(4) 0.035(2) 0.033(2) 0.0030(19) 0.015(3) 0.014(2)
C78 0.053(3) 0.055(3) 0.038(3) -0.004(2) 0.019(2) 0.017(3)
C79 0.054(3) 0.039(3) 0.030(2) 0.0055(19) 0.017(2) 0.010(2)
C80 0.053(3) 0.049(3) 0.038(3) 0.006(2) 0.020(2) 0.012(2)
C81 0.054(4) 0.083(5) 0.045(3) 0.004(3) 0.019(3) 0.016(3)
C82 0.053(4) 0.085(5) 0.054(4) 0.003(3) 0.011(3) -0.006(4)
C83 0.080(5) 0.046(3) 0.057(4) -0.005(3) 0.013(3) 0.000(3)
C84 0.072(4) 0.041(3) 0.047(3) 0.000(2) 0.010(3) 0.010(3)
C85 0.26(3) 0.144(12) 0.199(11) 0.060(10) 0.060(13) 0.070(14)
C86 0.061(6) 0.084(6) 0.154(8) 0.017(5) -0.004(5) 0.010(4)
C87 0.079(7) 0.082(6) 0.180(10) 0.023(5) 0.017(7) 0.017(5)
C88 0.100(9) 0.118(8) 0.192(10) 0.040(6) 0.032(7) 0.026(7)
C89 0.071(7) 0.132(8) 0.193(10) 0.021(7) 0.027(7) 0.006(6)
C90 0.070(6) 0.126(7) 0.181(9) 0.006(6) 0.010(6) 0.002(6)
C91 0.059(5) 0.101(6) 0.176(8) 0.001(5) -0.001(5) 0.010(5)
C92 0.107(8) 0.108(8) 0.103(7) 0.030(6) 0.037(6) 0.042(6)
C93 0.076(5) 0.066(4) 0.065(4) 0.028(3) 0.018(4) 0.013(4)
C94 0.094(7) 0.077(5) 0.070(5) 0.008(4) 0.016(5) -0.005(5)
C95 0.064(5) 0.106(7) 0.092(6) 0.012(5) 0.020(5) -0.003(5)
C96 0.079(6) 0.081(5) 0.093(6) 0.028(5) 0.028(5) 0.019(4)
C97 0.079(5) 0.056(4) 0.082(5) 0.022(4) 0.017(4) 0.011(4)
C98 0.061(4) 0.065(4) 0.079(5) 0.021(4) 0.005(4) 0.005(4)

loop_
_atom_type_symbol
_atom_type_description
_atom_type_scat_dispersion_real
_atom_type_scat_dispersion_imag
_atom_type_scat_source
C C 0.0033 0.0016 'International Tables Vol C Tables 4.2.6.8 and 6.1.1.4'
H H 0.0000 0.0000 'International Tables Vol C Tables 4.2.6.8 and 6.1.1.4'
N N 0.0061 0.0033 'International Tables Vol C Tables 4.2.6.8 and 6.1.1.4'
Cl Cl 0.1484 0.1585 'International Tables Vol C Tables 4.2.6.8 and 6.1.1.4'
Lu Lu -0.4720 5.8584 'International Tables Vol C Tables 4.2.6.8 and 6.1.1.4'

loop_
_geom_angle_atom_site_label_1
_geom_angle_atom_site_label_2
_geom_angle_atom_site_label_3
_geom_angle
Cl1 Lu1 Cl2 74.59(5)
Cl1 Lu1 C1 95.70(12)
Cl1 Lu1 C22 142.09(11)
Cl2 Lu1 C1 144.38(11)
Cl2 Lu1 C22 94.36(10)
N1 Lu1 Cl1 94.90(12)
N1 Lu1 Cl2 116.71(11)
N1 Lu1 N2 57.60(16)
N1 Lu1 N3 99.42(17)
N1 Lu1 C1 28.58(14)
N1 Lu1 C22 121.88(15)
N2 Lu1 Cl1 93.08(16)
N2 Lu1 Cl2 166.37(15)
N2 Lu1 N3 103.3(2)
N2 Lu1 C1 29.07(16)
N2 Lu1 C22 99.02(18)
N3 Lu1 Cl1 162.36(13)
N3 Lu1 Cl2 89.71(15)
N3 Lu1 C1 101.81(17)
N3 Lu1 C22 29.08(16)
N4 Lu1 Cl1 114.92(11)
N4 Lu1 Cl2 95.33(11)
N4 Lu1 N1 141.45(14)
N4 Lu1 N2 95.16(17)
N4 Lu1 N3 57.63(16)
N4 Lu1 C1 119.40(14)
N4 Lu1 C22 28.62(15)
C22 Lu1 C1 112.07(14)
Cl1 Lu2 C43 94.43(10)
Cl1 Lu2 C64 145.62(10)
Cl2 Lu2 Cl1 74.76(5)
Cl2 Lu2 C43 144.13(11)
Cl2 Lu2 C64 93.44(10)
N5 Lu2 Cl1 90.06(15)
N5 Lu2 Cl2 163.65(14)
N5 Lu2 N8 99.77(17)
N5 Lu2 C43 28.93(16)
N5 Lu2 C64 102.64(17)
N6 Lu2 Cl1 94.30(11)
N6 Lu2 Cl2 116.65(11)
N6 Lu2 N5 57.47(16)
N6 Lu2 N7 95.91(16)
N6 Lu2 N8 141.29(14)
N6 Lu2 C43 28.66(14)
N6 Lu2 C64 119.54(13)
N7 Lu2 Cl1 164.84(14)
N7 Lu2 Cl2 90.63(15)
N7 Lu2 N5 104.9(2)
N7 Lu2 N8 57.22(15)
N7 Lu2 C43 99.90(16)
N7 Lu2 C64 28.83(15)
N8 Lu2 Cl1 118.43(10)
N8 Lu2 Cl2 92.93(11)
N8 Lu2 C43 121.62(14)
N8 Lu2 C64 28.46(13)
C43 Lu2 C64 112.14(13)
Lu1 Cl1 Lu2 105.28(6)
Lu2 Cl2 Lu1 105.28(6)
C1 N1 Lu1 96.4(3)
C1 N1 C6 128.0(4)
C6 N1 Lu1 135.3(3)
C1 N2 Lu1 95.8(3)
C1 N2 C14 123.5(5)
C14 N2 Lu1 138.3(4)
C22 N3 Lu1 95.1(3)
C22 N3 C27 124.4(5)
C27 N3 Lu1 138.9(4)
C22 N4 Lu1 96.3(3)
C22 N4 C35 128.4(4)
C35 N4 Lu1 135.0(3)
C43 N5 Lu2 95.4(3)
C43 N5 C48 124.0(5)
C48 N5 Lu2 138.2(4)
C43 N6 Lu2 96.4(3)
C43 N6 C56 128.7(4)
C56 N6 Lu2 134.9(3)
C64 N7 Lu2 96.0(3)
C64 N7 C69 123.6(5)
C69 N7 Lu2 138.0(4)
C64 N8 Lu2 96.2(3)
C64 N8 C77 129.0(4)
C77 N8 Lu2 134.8(3)
N1 C1 Lu1 55.0(2)
N1 C1 N2 110.0(4)
N1 C1 C2 127.3(5)
N2 C1 Lu1 55.2(3)
N2 C1 C2 122.6(5)
C2 C1 Lu1 174.1(4)
C1 C2 C4 108.9(6)
C3 C2 C1 110.7(5)
C3 C2 C4 111.4(6)
C3 C2 C5 106.6(6)
C5 C2 C1 115.2(5)
C5 C2 C4 103.9(6)
C2 C3 H3A 109.5
C2 C3 H3B 109.5
C2 C3 H3C 109.5
H3A C3 H3B 109.5
H3A C3 H3C 109.5
H3B C3 H3C 109.5
C2 C4 H4A 109.5
C2 C4 H4B 109.5
C2 C4 H4C 109.5
H4A C4 H4B 109.5
H4A C4 H4C 109.5
H4B C4 H4C 109.5
C2 C5 H5A 109.5
C2 C5 H5B 109.5
C2 C5 H5C 109.5
H5A C5 H5B 109.5
H5A C5 H5C 109.5
H5B C5 H5C 109.5
N1 C6 H6 108.8
N1 C6 C7 106.3(4)
N1 C6 C8 114.0(5)
C7 C6 H6 108.8
C8 C6 H6 108.8
C8 C6 C7 110.0(5)
C6 C7 H7A 109.5
C6 C7 H7B 109.5
C6 C7 H7C 109.5
H7A C7 H7B 109.5
H7A C7 H7C 109.5
H7B C7 H7C 109.5
C9 C8 C6 123.2(5)
C9 C8 C13 117.4(6)
C13 C8 C6 119.3(6)
C8 C9 H9 119.7
C8 C9 C10 120.6(6)
C10 C9 H9 119.7
C9 C10 H10 119.8
C11 C10 C9 120.3(8)
C11 C10 H10 119.8
C10 C11 H11 120.0
C10 C11 C12 120.1(8)
C12 C11 H11 120.0
C11 C12 H12 120.1
C13 C12 C11 119.8(7)
C13 C12 H12 120.1
C8 C13 H13 119.1
C12 C13 C8 121.7(7)
C12 C13 H13 119.1
N2 C14 H14 106.7
N2 C14 C15 110.4(5)
N2 C14 C16 111.3(5)
C15 C14 H14 106.7
C15 C14 C16 114.6(5)
C16 C14 H14 106.7
C14 C15 H15A 109.5
C14 C15 H15B 109.5
C14 C15 H15C 109.5
H15A C15 H15B 109.5
H15A C15 H15C 109.5
H15B C15 H15C 109.5
C17 C16 C14 119.9(6)
C17 C16 C21 118.1(7)
C21 C16 C14 121.6(7)
C16 C17 H17 119.4
C16 C17 C18 121.1(8)
C18 C17 H17 119.4
C17 C18 H18 119.6
C19 C18 C17 120.8(10)
C19 C18 H18 119.6
C18 C19 H19 120.8
C18 C19 C20 118.4(8)
C20 C19 H19 120.8
C19 C20 H20 119.2
C19 C20 C21 121.7(9)
C21 C20 H20 119.2
C16 C21 C20 119.8(9)
C16 C21 H21 120.1
C20 C21 H21 120.1
N3 C22 Lu1 55.9(3)
N3 C22 C23 121.9(5)
N4 C22 Lu1 55.1(2)
N4 C22 N3 110.8(4)
N4 C22 C23 127.3(5)
C23 C22 Lu1 173.3(3)
C22 C23 C26 108.9(5)
C24 C23 C22 114.7(5)
C24 C23 C26 104.3(5)
C25 C23 C22 111.5(6)
C25 C23 C24 105.7(6)
C25 C23 C26 111.4(6)
C23 C24 H24A 109.5
C23 C24 H24B 109.5
C23 C24 H24C 109.5
H24A C24 H24B 109.5
H24A C24 H24C 109.5
H24B C24 H24C 109.5
C23 C25 H25A 109.5
C23 C25 H25B 109.5
C23 C25 H25C 109.5
H25A C25 H25B 109.5
H25A C25 H25C 109.5
H25B C25 H25C 109.5
C23 C26 H26A 109.5
C23 C26 H26B 109.5
C23 C26 H26C 109.5
H26A C26 H26B 109.5
H26A C26 H26C 109.5
H26B C26 H26C 109.5
N3 C27 H27 107.2
N3 C27 C28 109.3(5)
N3 C27 C29 112.6(5)
C28 C27 H27 107.2
C28 C27 C29 113.0(5)
C29 C27 H27 107.2
C27 C28 H28A 109.5
C27 C28 H28B 109.5
C27 C28 H28C 109.5
H28A C28 H28B 109.5
H28A C28 H28C 109.5
H28B C28 H28C 109.5
C30 C29 C27 122.4(5)
C34 C29 C27 120.2(6)
C34 C29 C30 117.1(6)
C29 C30 H30 119.4
C29 C30 C31 121.1(6)
C31 C30 H30 119.4
C30 C31 H31 119.5
C32 C31 C30 121.0(7)
C32 C31 H31 119.5
C31 C32 H32 120.8
C31 C32 C33 118.3(7)
C33 C32 H32 120.8
C32 C33 H33 119.5
C32 C33 C34 121.0(7)
C34 C33 H33 119.5
C29 C34 C33 121.5(8)
C29 C34 H34 119.3
C33 C34 H34 119.3
N4 C35 H35 108.8
N4 C35 C36 107.7(4)
N4 C35 C37 112.8(5)
C36 C35 H35 108.8
C36 C35 C37 109.9(4)
C37 C35 H35 108.8
C35 C36 H36A 109.5
C35 C36 H36B 109.5
C35 C36 H36C 109.5
H36A C36 H36B 109.5
H36A C36 H36C 109.5
H36B C36 H36C 109.5
C38 C37 C35 122.5(5)
C38 C37 C42 118.9(6)
C42 C37 C35 118.6(6)
C37 C38 H38 119.6
C37 C38 C39 120.8(6)
C39 C38 H38 119.6
C38 C39 H39 120.0
C38 C39 C40 120.0(8)
C40 C39 H39 120.0
C39 C40 H40 120.3
C41 C40 C39 119.4(7)
C41 C40 H40 120.3
C40 C41 H41 119.7
C40 C41 C42 120.6(7)
C42 C41 H41 119.7
C37 C42 C41 120.3(8)
C37 C42 H42 119.9
C41 C42 H42 119.9
N5 C43 Lu2 55.6(3)
N5 C43 C44 122.5(5)
N6 C43 Lu2 55.0(2)
N6 C43 N5 110.3(4)
N6 C43 C44 127.1(5)
C44 C43 Lu2 171.5(3)
C45 C44 C43 115.1(5)
C45 C44 C46 106.1(5)
C45 C44 C47 104.3(5)
C46 C44 C43 110.2(5)
C46 C44 C47 112.3(5)
C47 C44 C43 108.8(5)
C44 C45 H45A 109.5
C44 C45 H45B 109.5
C44 C45 H45C 109.5
H45A C45 H45B 109.5
H45A C45 H45C 109.5
H45B C45 H45C 109.5
C44 C46 H46A 109.5
C44 C46 H46B 109.5
C44 C46 H46C 109.5
H46A C46 H46B 109.5
H46A C46 H46C 109.5
H46B C46 H46C 109.5
C44 C47 H47A 109.5
C44 C47 H47B 109.5
C44 C47 H47C 109.5
H47A C47 H47B 109.5
H47A C47 H47C 109.5
H47B C47 H47C 109.5
N5 C48 H48 107.4
N5 C48 C49 108.7(5)
N5 C48 C50 112.1(5)
C49 C48 H48 107.4
C50 C48 H48 107.4
C50 C48 C49 113.4(5)
C48 C49 H49A 109.5
C48 C49 H49B 109.5
C48 C49 H49C 109.5
H49A C49 H49B 109.5
H49A C49 H49C 109.5
H49B C49 H49C 109.5
C51 C50 C48 121.8(5)
C51 C50 C55 118.9(6)
C55 C50 C48 119.2(6)
C50 C51 H51 119.3
C50 C51 C52 121.4(6)
C52 C51 H51 119.3
C51 C52 H52 120.7
C53 C52 C51 118.5(7)
C53 C52 H52 120.7
C52 C53 H53 119.9
C54 C53 C52 120.2(7)
C54 C53 H53 119.9
C53 C54 H54 119.5
C53 C54 C55 121.0(7)
C55 C54 H54 119.5
C50 C55 H55 120.0
C54 C55 C50 119.9(8)
C54 C55 H55 120.0
N6 C56 H56 109.2
N6 C56 C57 107.2(4)
N6 C56 C58 112.9(4)
C57 C56 H56 109.2
C57 C56 C58 109.0(4)
C58 C56 H56 109.2
C56 C57 H57A 109.5
C56 C57 H57B 109.5
C56 C57 H57C 109.5
H57A C57 H57B 109.5
H57A C57 H57C 109.5
H57B C57 H57C 109.5
C59 C58 C56 118.3(5)
C63 C58 C56 123.1(5)
C63 C58 C59 118.6(5)
C58 C59 H59 119.7
C60 C59 C58 120.6(7)
C60 C59 H59 119.7
C59 C60 H60 119.9
C59 C60 C61 120.1(7)
C61 C60 H60 119.9
C60 C61 H61 120.3
C62 C61 C60 119.4(6)
C62 C61 H61 120.3
C61 C62 H62 119.6
C61 C62 C63 120.7(7)
C63 C62 H62 119.6
C58 C63 C62 120.5(6)
C58 C63 H63 119.8
C62 C63 H63 119.8
N7 C64 Lu2 55.2(3)
N7 C64 C65 122.3(4)
N8 C64 Lu2 55.3(2)
N8 C64 N7 110.3(4)
N8 C64 C65 127.2(4)
C65 C64 Lu2 172.5(3)
C66 C65 C64 115.4(4)
C66 C65 C67 106.0(5)
C66 C65 C68 103.5(5)
C67 C65 C64 111.6(4)
C68 C65 C64 108.2(5)
C68 C65 C67 111.9(5)
C65 C66 H66A 109.5
C65 C66 H66B 109.5
C65 C66 H66C 109.5
H66A C66 H66B 109.5
H66A C66 H66C 109.5
H66B C66 H66C 109.5
C65 C67 H67A 109.5
C65 C67 H67B 109.5
C65 C67 H67C 109.5
H67A C67 H67B 109.5
H67A C67 H67C 109.5
H67B C67 H67C 109.5
C65 C68 H68A 109.5
C65 C68 H68B 109.5
C65 C68 H68C 109.5
H68A C68 H68B 109.5
H68A C68 H68C 109.5
H68B C68 H68C 109.5
N7 C69 H69 106.8
N7 C69 C70 109.5(4)
N7 C69 C71 112.2(4)
C70 C69 H69 106.8
C70 C69 C71 114.4(4)
C71 C69 H69 106.8
C69 C70 H70A 109.5
C69 C70 H70B 109.5
C69 C70 H70C 109.5
H70A C70 H70B 109.5
H70A C70 H70C 109.5
H70B C70 H70C 109.5
C72 C71 C69 121.1(6)
C76 C71 C69 119.9(5)
C76 C71 C72 118.5(6)
C71 C72 H72 119.7
C71 C72 C73 120.5(7)
C73 C72 H72 119.7
C72 C73 H73 119.9
C74 C73 C72 120.2(6)
C74 C73 H73 119.9
C73 C74 H74 120.0
C73 C74 C75 120.0(6)
C75 C74 H74 120.0
C74 C75 H75 120.4
C74 C75 C76 119.2(7)
C76 C75 H75 120.4
C71 C76 C75 121.3(6)
C71 C76 H76 119.3
C75 C76 H76 119.3
N8 C77 H77 108.5
N8 C77 C78 107.0(4)
N8 C77 C79 113.9(5)
C78 C77 H77 108.5
C79 C77 H77 108.5
C79 C77 C78 110.4(5)
C77 C78 H78A 109.5
C77 C78 H78B 109.5
C77 C78 H78C 109.5
H78A C78 H78B 109.5
H78A C78 H78C 109.5
H78B C78 H78C 109.5
C80 C79 C77 123.1(5)
C80 C79 C84 118.2(6)
C84 C79 C77 118.8(5)
C79 C80 H80 119.8
C79 C80 C81 120.4(6)
C81 C80 H80 119.8
C80 C81 H81 119.3
C82 C81 C80 121.4(7)
C82 C81 H81 119.3
C81 C82 H82 120.7
C81 C82 C83 118.6(7)
C83 C82 H82 120.7
C82 C83 H83 119.9
C84 C83 C82 120.2(6)
C84 C83 H83 119.9
C79 C84 H84 119.4
C83 C84 C79 121.2(7)
C83 C84 H84 119.4
H C85 HA 109.5
H C85 HB 109.5
HA C85 HB 109.5
C86 C85 H 109.5
C86 C85 HA 109.5
C86 C85 HB 109.5
C85 C86 C91 105.2(15)
C87 C86 C85 134.2(19)
C87 C86 C91 120.3(15)
C86 C87 HC 118.8
C88 C87 C86 122.5(18)
C88 C87 HC 118.8
C87 C88 HD 120.2
C87 C88 C89 119.7(18)
C89 C88 HD 120.2
C88 C89 HE 118.2
C88 C89 C90 123.6(19)
C90 C89 HE 118.2
C89 C90 HF 121.6
C89 C90 C91 116.8(18)
C91 C90 HF 121.6
C86 C91 HG 121.5
C90 C91 C86 117.1(14)
C90 C91 HG 121.5
HH C92 HI 109.5
HH C92 HJ 109.5
HI C92 HJ 109.5
C93 C92 HH 109.5
C93 C92 HI 109.5
C93 C92 HJ 109.5
C94 C93 C92 123.2(9)
C98 C93 C92 120.7(9)
C98 C93 C94 116.1(9)
C93 C94 HK 119.3
C95 C94 C93 121.4(9)
C95 C94 HK 119.3
C94 C95 HL 119.6
C96 C95 C94 120.8(9)
C96 C95 HL 119.6
C95 C96 HM 120.4
C97 C96 C95 119.2(10)
C97 C96 HM 120.4
C96 C97 HN 119.9
C96 C97 C98 120.2(9)
C98 C97 HN 119.9
C93 C98 HO 118.9
C97 C98 C93 122.2(8)
C97 C98 HO 118.9

loop_
_geom_bond_atom_site_label_1
_geom_bond_atom_site_label_2
_geom_bond_distance
Lu1 Cl1 2.698(2)
Lu1 Cl2 2.7188(19)
Lu1 N1 2.300(4)
Lu1 N2 2.302(5)
Lu1 N3 2.311(5)
Lu1 N4 2.294(4)
Lu1 C1 2.791(5)
Lu1 C22 2.781(5)
Lu2 Cl1 2.7134(19)
Lu2 Cl2 2.692(2)
Lu2 N5 2.304(6)
Lu2 N6 2.289(4)
Lu2 N7 2.301(5)
Lu2 N8 2.306(4)
Lu2 C43 2.779(5)
Lu2 C64 2.787(5)
N1 C1 1.343(6)
N1 C6 1.462(7)
N2 C1 1.363(7)
N2 C14 1.458(7)
N3 C22 1.357(7)
N3 C27 1.458(8)
N4 C22 1.340(7)
N4 C35 1.465(6)
N5 C43 1.350(7)
N5 C48 1.480(7)
N6 C43 1.341(6)
N6 C56 1.474(6)
N7 C64 1.351(7)
N7 C69 1.470(7)
N8 C64 1.336(6)
N8 C77 1.461(6)
C1 C2 1.555(7)
C2 C3 1.534(11)
C2 C4 1.555(9)
C2 C5 1.547(9)
C3 H3A 0.9800
C3 H3B 0.9800
C3 H3C 0.9800
C4 H4A 0.9800
C4 H4B 0.9800
C4 H4C 0.9800
C5 H5A 0.9800
C5 H5B 0.9800
C5 H5C 0.9800
C6 H6 1.0000
C6 C7 1.535(8)
C6 C8 1.517(10)
C7 H7A 0.9800
C7 H7B 0.9800
C7 H7C 0.9800
C8 C9 1.390(9)
C8 C13 1.404(8)
C9 H9 0.9500
C9 C10 1.398(10)
C10 H10 0.9500
C10 C11 1.372(11)
C11 H11 0.9500
C11 C12 1.379(13)
C12 H12 0.9500
C12 C13 1.376(12)
C13 H13 0.9500
C14 H14 1.0000
C14 C15 1.522(9)
C14 C16 1.540(8)
C15 H15A 0.9800
C15 H15B 0.9800
C15 H15C 0.9800
C16 C17 1.376(10)
C16 C21 1.386(9)
C17 H17 0.9500
C17 C18 1.396(10)
C18 H18 0.9500
C18 C19 1.359(15)
C19 H19 0.9500
C19 C20 1.373(17)
C20 H20 0.9500
C20 C21 1.393(14)
C21 H21 0.9500
C22 C23 1.557(8)
C23 C24 1.557(9)
C23 C25 1.540(10)
C23 C26 1.559(8)
C24 H24A 0.9800
C24 H24B 0.9800
C24 H24C 0.9800
C25 H25A 0.9800
C25 H25B 0.9800
C25 H25C 0.9800
C26 H26A 0.9800
C26 H26B 0.9800
C26 H26C 0.9800
C27 H27 1.0000
C27 C28 1.532(8)
C27 C29 1.543(8)
C28 H28A 0.9800
C28 H28B 0.9800
C28 H28C 0.9800
C29 C30 1.379(9)
C29 C34 1.374(9)
C30 H30 0.9500
C30 C31 1.392(9)
C31 H31 0.9500
C31 C32 1.360(11)
C32 H32 0.9500
C32 C33 1.363(13)
C33 H33 0.9500
C33 C34 1.386(12)
C34 H34 0.9500
C35 H35 1.0000
C35 C36 1.513(8)
C35 C37 1.532(8)
C36 H36A 0.9800
C36 H36B 0.9800
C36 H36C 0.9800
C37 C38 1.387(9)
C37 C42 1.389(8)
C38 H38 0.9500
C38 C39 1.389(8)
C39 H39 0.9500
C39 C40 1.402(13)
C40 H40 0.9500
C40 C41 1.364(14)
C41 H41 0.9500
C41 C42 1.404(11)
C42 H42 0.9500
C43 C44 1.568(7)
C44 C45 1.539(9)
C44 C46 1.546(9)
C44 C47 1.552(8)
C45 H45A 0.9800
C45 H45B 0.9800
C45 H45C 0.9800
C46 H46A 0.9800
C46 H46B 0.9800
C46 H46C 0.9800
C47 H47A 0.9800
C47 H47B 0.9800
C47 H47C 0.9800
C48 H48 1.0000
C48 C49 1.531(8)
C48 C50 1.528(8)
C49 H49A 0.9800
C49 H49B 0.9800
C49 H49C 0.9800
C50 C51 1.377(9)
C50 C55 1.396(10)
C51 H51 0.9500
C51 C52 1.398(9)
C52 H52 0.9500
C52 C53 1.396(11)
C53 H53 0.9500
C53 C54 1.367(13)
C54 H54 0.9500
C54 C55 1.382(12)
C55 H55 0.9500
C56 H56 1.0000
C56 C57 1.514(8)
C56 C58 1.538(7)
C57 H57A 0.9800
C57 H57B 0.9800
C57 H57C 0.9800
C58 C59 1.395(8)
C58 C63 1.379(8)
C59 H59 0.9500
C59 C60 1.381(10)
C60 H60 0.9500
C60 C61 1.389(13)
C61 H61 0.9500
C61 C62 1.365(12)
C62 H62 0.9500
C62 C63 1.391(8)
C63 H63 0.9500
C64 C65 1.570(7)
C65 C66 1.545(8)
C65 C67 1.550(9)
C65 C68 1.547(7)
C66 H66A 0.9800
C66 H66B 0.9800
C66 H66C 0.9800
C67 H67A 0.9800
C67 H67B 0.9800
C67 H67C 0.9800
C68 H68A 0.9800
C68 H68B 0.9800
C68 H68C 0.9800
C69 H69 1.0000
C69 C70 1.528(8)
C69 C71 1.542(7)
C70 H70A 0.9800
C70 H70B 0.9800
C70 H70C 0.9800
C71 C72 1.385(8)
C71 C76 1.372(9)
C72 H72 0.9500
C72 C73 1.401(10)
C73 H73 0.9500
C73 C74 1.361(12)
C74 H74 0.9500
C74 C75 1.388(11)
C75 H75 0.9500
C75 C76 1.397(8)
C76 H76 0.9500
C77 H77 1.0000
C77 C78 1.531(8)
C77 C79 1.523(9)
C78 H78A 0.9800
C78 H78B 0.9800
C78 H78C 0.9800
C79 C80 1.389(9)
C79 C84 1.404(8)
C80 H80 0.9500
C80 C81 1.390(9)
C81 H81 0.9500
C81 C82 1.378(11)
C82 H82 0.9500
C82 C83 1.402(13)
C83 H83 0.9500
C83 C84 1.378(11)
C84 H84 0.9500
C85 H 0.9800
C85 HA 0.9800
C85 HB 0.9800
C85 C86 1.38(2)
C86 C87 1.330(15)
C86 C91 1.45(2)
C87 HC 0.9500
C87 C88 1.29(2)
C88 HD 0.9500
C88 C89 1.35(2)
C89 HE 0.9500
C89 C90 1.38(2)
C90 HF 0.9500
C90 C91 1.39(2)
C91 HG 0.9500
C92 HH 0.9800
C92 HI 0.9800
C92 HJ 0.9800
C92 C93 1.491(14)
C93 C94 1.404(13)
C93 C98 1.385(12)
C94 HK 0.9500
C94 C95 1.374(16)
C95 HL 0.9500
C95 C96 1.374(14)
C96 HM 0.9500
C96 C97 1.362(13)
C97 HN 0.9500
C97 C98 1.385(13)
C98 HO 0.9500

loop_
_geom_torsion_atom_site_label_1
_geom_torsion_atom_site_label_2
_geom_torsion_atom_site_label_3
_geom_torsion_atom_site_label_4
_geom_torsion
Lu1 N1 C1 N2 -3.6(5)
Lu1 N1 C1 C2 173.3(5)
Lu1 N1 C6 C7 -15.6(8)
Lu1 N1 C6 C8 105.7(6)
Lu1 N2 C1 N1 3.6(5)
Lu1 N2 C1 C2 -173.5(5)
Lu1 N2 C14 C15 -58.3(8)
Lu1 N2 C14 C16 70.2(8)
Lu1 N3 C22 N4 4.7(4)
Lu1 N3 C22 C23 -172.5(4)
Lu1 N3 C27 C28 -52.0(8)
Lu1 N3 C27 C29 74.4(7)
Lu1 N4 C22 N3 -4.7(4)
Lu1 N4 C22 C23 172.2(5)
Lu1 N4 C35 C36 -11.4(7)
Lu1 N4 C35 C37 110.0(5)
Lu2 N5 C43 N6 6.2(4)
Lu2 N5 C43 C44 -170.1(4)
Lu2 N5 C48 C49 -57.8(8)
Lu2 N5 C48 C50 68.4(7)
Lu2 N6 C43 N5 -6.2(4)
Lu2 N6 C43 C44 169.8(4)
Lu2 N6 C56 C57 -5.3(6)
Lu2 N6 C56 C58 114.8(5)
Lu2 N7 C64 N8 4.5(4)
Lu2 N7 C64 C65 -171.5(4)
Lu2 N7 C69 C70 -61.2(7)
Lu2 N7 C69 C71 66.9(7)
Lu2 N8 C64 N7 -4.5(4)
Lu2 N8 C64 C65 171.3(4)
Lu2 N8 C77 C78 -12.4(8)
Lu2 N8 C77 C79 109.9(5)
N1 C1 C2 C3 109.7(7)
N1 C1 C2 C4 -127.5(6)
N1 C1 C2 C5 -11.3(10)
N1 C6 C8 C9 -13.0(7)
N1 C6 C8 C13 168.7(5)
N2 C1 C2 C3 -73.7(8)
N2 C1 C2 C4 49.1(8)
N2 C1 C2 C5 165.2(6)
N2 C14 C16 C17 40.4(7)
N2 C14 C16 C21 -147.8(6)
N3 C22 C23 C24 163.2(5)
N3 C22 C23 C25 -76.6(7)
N3 C22 C23 C26 46.7(7)
N3 C27 C29 C30 14.9(8)
N3 C27 C29 C34 -172.1(7)
N4 C22 C23 C24 -13.4(8)
N4 C22 C23 C25 106.7(6)
N4 C22 C23 C26 -129.9(6)
N4 C35 C37 C38 -17.5(7)
N4 C35 C37 C42 163.9(5)
N5 C43 C44 C45 162.5(5)
N5 C43 C44 C46 -77.5(6)
N5 C43 C44 C47 46.0(7)
N5 C48 C50 C51 28.4(8)
N5 C48 C50 C55 -155.9(7)
N6 C43 C44 C45 -13.0(7)
N6 C43 C44 C46 106.9(6)
N6 C43 C44 C47 -129.6(6)
N6 C56 C58 C59 160.0(5)
N6 C56 C58 C63 -21.8(7)
N7 C64 C65 C66 165.6(5)
N7 C64 C65 C67 -73.3(6)
N7 C64 C65 C68 50.3(7)
N7 C69 C71 C72 -144.8(5)
N7 C69 C71 C76 43.1(7)
N8 C64 C65 C66 -9.7(8)
N8 C64 C65 C67 111.4(6)
N8 C64 C65 C68 -125.1(5)
N8 C77 C79 C80 -12.7(7)
N8 C77 C79 C84 168.5(5)
C1 N1 C6 C7 171.1(5)
C1 N1 C6 C8 -67.6(7)
C1 N2 C14 C15 98.9(7)
C1 N2 C14 C16 -132.6(6)
C6 N1 C1 Lu1 175.2(7)
C6 N1 C1 N2 171.6(6)
C6 N1 C1 C2 -11.5(10)
C6 C8 C9 C10 -177.8(5)
C6 C8 C13 C12 177.5(6)
C7 C6 C8 C9 106.3(6)
C7 C6 C8 C13 -72.0(7)
C8 C9 C10 C11 -0.3(10)
C9 C8 C13 C12 -0.9(9)
C9 C10 C11 C12 0.5(12)
C10 C11 C12 C13 -0.8(12)
C11 C12 C13 C8 1.1(11)
C13 C8 C9 C10 0.5(8)
C14 N2 C1 Lu1 -165.0(7)
C14 N2 C1 N1 -161.3(5)
C14 N2 C1 C2 21.6(9)
C14 C16 C17 C18 168.9(6)
C14 C16 C21 C20 -170.5(7)
C15 C14 C16 C17 166.5(5)
C15 C14 C16 C21 -21.6(8)
C16 C17 C18 C19 2.5(12)
C17 C16 C21 C20 1.5(11)
C17 C18 C19 C20 0.0(13)
C18 C19 C20 C21 -1.7(15)
C19 C20 C21 C16 0.9(14)
C21 C16 C17 C18 -3.2(10)
C22 N3 C27 C28 109.7(7)
C22 N3 C27 C29 -123.9(6)
C22 N4 C35 C36 176.8(5)
C22 N4 C35 C37 -61.7(7)
C27 N3 C22 Lu1 -168.0(6)
C27 N3 C22 N4 -163.4(5)
C27 N3 C22 C23 19.5(8)
C27 C29 C30 C31 173.6(6)
C27 C29 C34 C33 -173.6(9)
C28 C27 C29 C30 139.3(6)
C28 C27 C29 C34 -47.7(9)
C29 C30 C31 C32 -0.5(11)
C30 C29 C34 C33 -0.2(14)
C30 C31 C32 C33 0.5(13)
C31 C32 C33 C34 -0.3(16)
C32 C33 C34 C29 0.2(18)
C34 C29 C30 C31 0.3(10)
C35 N4 C22 Lu1 174.1(6)
C35 N4 C22 N3 169.4(5)
C35 N4 C22 C23 -13.6(8)
C35 C37 C38 C39 179.2(6)
C35 C37 C42 C41 180.0(6)
C36 C35 C37 C38 102.7(6)
C36 C35 C37 C42 -75.9(6)
C37 C38 C39 C40 0.8(10)
C38 C37 C42 C41 1.3(9)
C38 C39 C40 C41 1.6(11)
C39 C40 C41 C42 -2.5(12)
C40 C41 C42 C37 1.1(11)
C42 C37 C38 C39 -2.2(9)
C43 N5 C48 C49 99.9(7)
C43 N5 C48 C50 -133.9(6)
C43 N6 C56 C57 177.8(5)
C43 N6 C56 C58 -62.2(6)
C48 N5 C43 Lu2 -165.3(6)
C48 N5 C43 N6 -159.1(5)
C48 N5 C43 C44 24.6(8)
C48 C50 C51 C52 175.8(6)
C48 C50 C55 C54 -176.4(8)
C49 C48 C50 C51 152.0(6)
C49 C48 C50 C55 -32.3(9)
C50 C51 C52 C53 0.4(11)
C51 C50 C55 C54 -0.6(13)
C51 C52 C53 C54 -0.3(13)
C52 C53 C54 C55 -0.2(15)
C53 C54 C55 C50 0.6(15)
C55 C50 C51 C52 0.1(10)
C56 N6 C43 Lu2 177.8(5)
C56 N6 C43 N5 171.6(5)
C56 N6 C43 C44 -12.4(8)
C56 C58 C59 C60 179.7(6)
C56 C58 C63 C62 -178.9(5)
C57 C56 C58 C59 -81.0(6)
C57 C56 C58 C63 97.2(6)
C58 C59 C60 C61 -1.1(11)
C59 C58 C63 C62 -0.7(9)
C59 C60 C61 C62 0.0(12)
C60 C61 C62 C63 0.8(11)
C61 C62 C63 C58 -0.4(10)
C63 C58 C59 C60 1.5(9)
C64 N7 C69 C70 96.7(6)
C64 N7 C69 C71 -135.2(5)
C64 N8 C77 C78 170.9(5)
C64 N8 C77 C79 -66.9(7)
C69 N7 C64 Lu2 -165.3(6)
C69 N7 C64 N8 -160.8(5)
C69 N7 C64 C65 23.1(8)
C69 C71 C72 C73 -170.2(5)
C69 C71 C76 C75 168.4(5)
C70 C69 C71 C72 -19.4(7)
C70 C69 C71 C76 168.5(5)
C71 C72 C73 C74 1.0(10)
C72 C71 C76 C75 -4.0(9)
C72 C73 C74 C75 -2.2(10)
C73 C74 C75 C76 0.3(10)
C74 C75 C76 C71 2.9(10)
C76 C71 C72 C73 2.1(9)
C77 N8 C64 Lu2 177.7(6)
C77 N8 C64 N7 173.2(5)
C77 N8 C64 C65 -11.0(9)
C77 C79 C80 C81 -179.3(5)
C77 C79 C84 C83 179.6(6)
C78 C77 C79 C80 107.7(6)
C78 C77 C79 C84 -71.1(6)
C79 C80 C81 C82 -0.3(9)
C80 C79 C84 C83 0.7(9)
C80 C81 C82 C83 0.9(10)
C81 C82 C83 C84 -0.7(11)
C82 C83 C84 C79 -0.1(11)
C84 C79 C80 C81 -0.5(8)
C85 C86 C87 C88 175(2)
C85 C86 C91 C90 -175.1(15)
C86 C87 C88 C89 -1(2)
C87 C86 C91 C90 0.1(18)
C87 C88 C89 C90 -1(2)
C88 C89 C90 C91 3(2)
C89 C90 C91 C86 -2.0(17)
C91 C86 C87 C88 1(2)
C92 C93 C94 C95 179.8(10)
C92 C93 C98 C97 178.4(8)
C93 C94 C95 C96 1.2(16)
C94 C93 C98 C97 -1.5(12)
C94 C95 C96 C97 -0.5(16)
C95 C96 C97 C98 -1.2(13)
C96 C97 C98 C93 2.3(13)
C98 C93 C94 C95 -0.2(13)
